data_1502841
loop_
_publ_author_name
'Dydio, Pawe\/l'
'Zieli\'nski, Tomasz'
'Jurczak, Janusz'

_publ_section_title
;
 7,7'-Diureido-2,2'-diindolylmethanes: anion receptors effective in a
 highly competitive solvent, methanol.
;
_journal_issue 5
_journal_name_full 'Organic letters'
_journal_page_first 1076
_journal_page_last 1078
_journal_paper_doi 10.1021/ol1000395
_journal_volume 12
_journal_year 2010
_chemical_formula_sum 'C118 H179 N15 O12 P2'
_chemical_formula_weight 2061.70
_chemical_name_systematic
; 
 ? 
;
_space_group_IT_number 13
_symmetry_cell_setting monoclinic
_symmetry_space_group_name_Hall '-P 2yac'
_symmetry_space_group_name_H-M 'P 1 2/n 1'
_atom_sites_solution_hydrogens geom
_atom_sites_solution_primary direct
_atom_sites_solution_secondary difmap
_audit_creation_method SHELXL-97
_cell_angle_alpha 90.00
_cell_angle_beta 93.657(3)
_cell_angle_gamma 90.00
_cell_formula_units_Z 2
_cell_length_a 18.2601(7)
_cell_length_b 12.6607(4)
_cell_length_c 24.7388(8)
_cell_measurement_temperature 100(2)
_cell_volume 5707.6(3)
_computing_cell_refinement
;
CrysAlis RED, Oxford Diffraction Ltd.,
Version 1.171.28cycle4 beta (release 11-11-2005 CrysAlis171 .NET)
(compiled Nov 11 2005,15:50:43)
;
_computing_data_collection
;
CrysAlis CCD, Oxford Diffraction Ltd.,
Version 1.171.28cycle4 beta (release 11-11-2005 CrysAlis171 .NET)
(compiled Nov 11 2005,15:50:43)
;
_computing_data_reduction
;
CrysAlis RED, Oxford Diffraction Ltd.,
Version 1.171.28cycle4 beta (release 11-11-2005 CrysAlis171 .NET)
(compiled Nov 11 2005,15:50:43)
;
_computing_molecular_graphics 'Dimanod 2.1'
_computing_publication_material SHELXTL-97
_computing_structure_refinement 'SHELXL-97 (Sheldrick, 1997)'
_computing_structure_solution 'SHELXS-97 (Sheldrick, 1990)'
_diffrn_ambient_temperature 100(2)
_diffrn_detector_area_resol_mean 8.6479
_diffrn_measured_fraction_theta_full 0.999
_diffrn_measured_fraction_theta_max 0.999
_diffrn_measurement_device_type 'KM4 CCD'
_diffrn_measurement_method 'omega scan'
_diffrn_radiation_monochromator graphite
_diffrn_radiation_source 'fine-focus sealed tube'
_diffrn_radiation_type MoK\a
_diffrn_radiation_wavelength 0.71073
_diffrn_reflns_av_R_equivalents 0.0409
_diffrn_reflns_av_sigmaI/netI 0.0581
_diffrn_reflns_limit_h_max 21
_diffrn_reflns_limit_h_min -21
_diffrn_reflns_limit_k_max 15
_diffrn_reflns_limit_k_min -15
_diffrn_reflns_limit_l_max 28
_diffrn_reflns_limit_l_min -29
_diffrn_reflns_number 59185
_diffrn_reflns_theta_full 25.05
_diffrn_reflns_theta_max 25.05
_diffrn_reflns_theta_min 2.75
_diffrn_standards_number '1 frame'
_exptl_absorpt_coefficient_mu 0.104
_exptl_absorpt_correction_T_max 0.99
_exptl_absorpt_correction_T_min 0.93
_exptl_absorpt_correction_type multi-scan
_exptl_absorpt_process_details
;
CrysAlis RED, Oxford Diffraction Ltd.,
Version 1.171.28cycle4 beta (release 11-11-2005 CrysAlis171 .NET)
(compiled Nov 11 2005,15:50:43)
Empirical absorption correction using spherical harmonics,
 implemented in SCALE3 ABSPACK scaling algorithm.
;
_exptl_crystal_colour colourless
_exptl_crystal_density_diffrn 1.200
_exptl_crystal_density_method 'not measured'
_exptl_crystal_description planar
_exptl_crystal_F_000 2236
_exptl_crystal_size_max 0.59
_exptl_crystal_size_mid 0.30
_exptl_crystal_size_min 0.05
_refine_diff_density_max 0.465
_refine_diff_density_min -0.324
_refine_diff_density_rms 0.043
_refine_ls_extinction_method none
_refine_ls_goodness_of_fit_ref 0.993
_refine_ls_hydrogen_treatment mixed
_refine_ls_matrix_type full
_refine_ls_number_parameters 846
_refine_ls_number_reflns 10091
_refine_ls_number_restraints 89
_refine_ls_restrained_S_all 1.022
_refine_ls_R_factor_all 0.0907
_refine_ls_R_factor_gt 0.0493
_refine_ls_shift/su_max 0.001
_refine_ls_shift/su_mean 0.000
_refine_ls_structure_factor_coef Fsqd
_refine_ls_weighting_details 'calc w=1/[\s^2^(Fo^2^)+(0.0772P)^2^+0.0000P] where P=(Fo^2^+2Fc^2^)/3'
_refine_ls_weighting_scheme calc
_refine_ls_wR_factor_gt 0.1248
_refine_ls_wR_factor_ref 0.1364
_reflns_number_gt 6015
_reflns_number_total 10091
_reflns_threshold_expression >2sigma(I)
_cod_data_source_file ol1000395_si_003.cif
_cod_data_source_block p384tbap
_cod_depositor_comments
;
The following automatic conversions were performed:

'_symmetry_cell_setting' value 'Monoclinic' changed to 'monoclinic'
according to /home/saulius/struct/CIF-dictionaries/cif_core.dic
dictionary named 'cif_core.dic' version 2.4.2 from 2011-04-26.

Automatic conversion script
Id: cif_fix_values 1715 2011-07-08 13:25:40Z adriana 
;
_cod_original_sg_symbol_H-M P2/n
_cod_database_code 1502841

loop_
_symmetry_equiv_pos_as_xyz
'x, y, z'
'-x+1/2, y, -z+1/2'
'-x, -y, -z'
'x-1/2, -y, z-1/2'

loop_
_atom_site_label
_atom_site_type_symbol
_atom_site_fract_x
_atom_site_fract_y
_atom_site_fract_z
_atom_site_U_iso_or_equiv
_atom_site_adp_type
_atom_site_occupancy
_atom_site_symmetry_multiplicity
_atom_site_calc_flag
_atom_site_refinement_flags
_atom_site_disorder_assembly
_atom_site_disorder_group
O1 O 0.60217(10) -0.21461(14) 0.44448(7) 0.0444(5) Uani 1 1 d . . .
O2 O 0.57868(10) 0.43641(14) 0.37746(7) 0.0443(5) Uani 1 1 d . . .
N1 N 0.62169(11) -0.12446(17) 0.36646(8) 0.0288(5) Uani 1 1 d . . .
N2 N 0.68758(12) -0.08169(17) 0.44537(8) 0.0294(5) Uani 1 1 d . . .
N3 N 0.81557(11) 0.04587(15) 0.48537(9) 0.0287(5) Uani 1 1 d . . .
N4 N 0.81866(11) 0.28366(16) 0.44853(8) 0.0292(5) Uani 1 1 d . . .
N5 N 0.69382(13) 0.36415(17) 0.37760(9) 0.0377(6) Uani 1 1 d . . .
N6 N 0.60313(13) 0.30174(17) 0.31880(8) 0.0377(6) Uani 1 1 d . . .
C1 C 0.54926(14) -0.1314(2) 0.28267(10) 0.0363(6) Uani 1 1 d . . .
H1 H 0.5629 -0.0602 0.2764 0.044 Uiso 1 1 calc R . .
C2 C 0.50522(15) -0.1844(2) 0.24435(11) 0.0468(7) Uani 1 1 d . . .
H2 H 0.4889 -0.1495 0.2118 0.056 Uiso 1 1 calc R . .
C3 C 0.48446(15) -0.2877(2) 0.25267(12) 0.0482(8) Uani 1 1 d . . .
H3 H 0.4538 -0.3236 0.2262 0.058 Uiso 1 1 calc R . .
C4 C 0.50867(14) -0.3380(2) 0.29987(11) 0.0406(7) Uani 1 1 d . . .
H4 H 0.4944 -0.4090 0.3058 0.049 Uiso 1 1 calc R . .
C5 C 0.55348(13) -0.2866(2) 0.33869(10) 0.0324(6) Uani 1 1 d . . .
H5 H 0.5703 -0.3226 0.3708 0.039 Uiso 1 1 calc R . .
C6 C 0.57396(13) -0.18181(19) 0.33062(9) 0.0286(6) Uani 1 1 d . . .
C7 C 0.63496(14) -0.14520(19) 0.42065(10) 0.0302(6) Uani 1 1 d . . .
C8 C 0.71854(13) -0.09105(18) 0.49903(9) 0.0265(5) Uani 1 1 d . . .
C9 C 0.69399(14) -0.15888(18) 0.53798(9) 0.0314(6) Uani 1 1 d . . .
H9 H 0.6531 -0.2034 0.5291 0.038 Uiso 1 1 calc R . .
C10 C 0.72883(15) -0.1628(2) 0.59064(10) 0.0368(7) Uani 1 1 d . . .
H10 H 0.7115 -0.2116 0.6161 0.044 Uiso 1 1 calc R . .
C11 C 0.78668(15) -0.0988(2) 0.60624(10) 0.0359(6) Uani 1 1 d . . .
H11 H 0.8088 -0.1019 0.6420 0.043 Uiso 1 1 calc R . .
C12 C 0.81262(14) -0.02807(19) 0.56787(9) 0.0304(6) Uani 1 1 d . . .
C13 C 0.77902(13) -0.02729(18) 0.51488(9) 0.0270(6) Uani 1 1 d . . .
C14 C 0.87020(13) 0.09262(19) 0.51861(10) 0.0303(6) Uani 1 1 d . . .
C15 C 0.86943(14) 0.04945(19) 0.56947(9) 0.0325(6) Uani 1 1 d . . .
C16 C 0.91737(16) 0.0775(2) 0.61923(10) 0.0449(7) Uani 1 1 d . . .
H16A H 0.9524 0.0203 0.6275 0.067 Uiso 1 1 calc R . .
H16B H 0.8867 0.0877 0.6499 0.067 Uiso 1 1 calc R . .
H16C H 0.9441 0.1429 0.6126 0.067 Uiso 1 1 calc R . .
C17 C 0.91887(14) 0.17633(19) 0.49699(10) 0.0345(6) Uani 1 1 d . . .
H17 H 0.9568 0.1920 0.5269 0.041 Uiso 1 1 calc R . .
C18 C 0.96140(15) 0.1382(2) 0.44884(11) 0.0415(7) Uani 1 1 d . . .
H18A H 0.9785 0.0649 0.4557 0.050 Uiso 1 1 calc R . .
H18B H 0.9282 0.1380 0.4156 0.050 Uiso 1 1 calc R . .
C19 C 1.02697(17) 0.2083(2) 0.44001(14) 0.0604(9) Uani 1 1 d . . .
H19A H 1.0106 0.2817 0.4355 0.091 Uiso 1 1 calc R . .
H19B H 1.0503 0.1854 0.4074 0.091 Uiso 1 1 calc R . .
H19C H 1.0624 0.2032 0.4714 0.091 Uiso 1 1 calc R . .
C20 C 0.95149(16) 0.4064(2) 0.55041(11) 0.0498(8) Uani 1 1 d . . .
H20A H 0.9569 0.3516 0.5784 0.075 Uiso 1 1 calc R . .
H20B H 0.9394 0.4738 0.5671 0.075 Uiso 1 1 calc R . .
H20C H 0.9976 0.4135 0.5325 0.075 Uiso 1 1 calc R . .
C21 C 0.89074(14) 0.3757(2) 0.50908(10) 0.0349(6) Uani 1 1 d . . .
C22 C 0.87843(13) 0.27871(19) 0.48570(9) 0.0305(6) Uani 1 1 d . . .
C23 C 0.79096(14) 0.38536(18) 0.44770(9) 0.0301(6) Uani 1 1 d . . .
C24 C 0.83478(14) 0.44493(19) 0.48562(10) 0.0336(6) Uani 1 1 d . . .
C25 C 0.81612(16) 0.5517(2) 0.49416(10) 0.0391(7) Uani 1 1 d . . .
H25 H 0.8444 0.5940 0.5194 0.047 Uiso 1 1 calc R . .
C26 C 0.75611(16) 0.5928(2) 0.46519(10) 0.0397(7) Uani 1 1 d . . .
H26 H 0.7423 0.6638 0.4716 0.048 Uiso 1 1 calc R . .
C27 C 0.71462(15) 0.53339(19) 0.42658(10) 0.0384(7) Uani 1 1 d . . .
H27 H 0.6744 0.5654 0.4066 0.046 Uiso 1 1 calc R . .
C28 C 0.73146(14) 0.42842(19) 0.41715(10) 0.0323(6) Uani 1 1 d . . .
C29 C 0.62130(16) 0.3729(2) 0.35939(10) 0.0362(6) Uani 1 1 d . A .
C30A C 0.53386(16) 0.2812(2) 0.29344(10) 0.0430(10) Uani 0.230(7) 1 d PD A 1
C31A C 0.4736(5) 0.3473(9) 0.2998(6) 0.055(9) Uani 0.230(7) 1 d PD A 1
H31A H 0.4739 0.3939 0.3300 0.066 Uiso 0.230(7) 1 calc PR A 1
C32A C 0.4130(5) 0.3457(9) 0.2626(5) 0.046(4) Uani 0.230(7) 1 d PD A 1
H32A H 0.3729 0.3915 0.2678 0.055 Uiso 0.230(7) 1 calc PR A 1
C33A C 0.4100(7) 0.2783(9) 0.2179(5) 0.056(4) Uani 0.230(7) 1 d PD A 1
H33A H 0.3684 0.2771 0.1928 0.067 Uiso 0.230(7) 1 calc PR A 1
C34A C 0.4692(8) 0.2139(9) 0.2114(4) 0.054(5) Uani 0.230(7) 1 d PD A 1
H34A H 0.4687 0.1679 0.1811 0.064 Uiso 0.230(7) 1 calc PR A 1
C35A C 0.5299(9) 0.2144(9) 0.2482(4) 0.093(14) Uani 0.230(7) 1 d PD A 1
H35A H 0.5698 0.1684 0.2425 0.111 Uiso 0.230(7) 1 calc PR A 1
C30B C 0.53386(16) 0.2812(2) 0.29344(10) 0.0430(10) Uani 0.77 1 d PD A 2
C31B C 0.4693(2) 0.3329(4) 0.30581(18) 0.048(2) Uani 0.770(7) 1 d PD A 2
H31B H 0.4710 0.3888 0.3315 0.057 Uiso 0.770(7) 1 calc PR A 2
C32B C 0.4027(2) 0.3020(4) 0.28020(17) 0.0532(14) Uani 0.770(7) 1 d PD A 2
H32B H 0.3590 0.3373 0.2888 0.064 Uiso 0.770(7) 1 calc PR A 2
C33B C 0.3985(2) 0.2210(4) 0.24245(18) 0.0598(14) Uani 0.770(7) 1 d PD A 2
H33B H 0.3526 0.2013 0.2251 0.072 Uiso 0.770(7) 1 calc PR A 2
C34B C 0.4617(3) 0.1697(4) 0.23055(19) 0.0576(15) Uani 0.770(7) 1 d PD A 2
H34B H 0.4593 0.1134 0.2051 0.069 Uiso 0.770(7) 1 calc PR A 2
C35B C 0.5294(3) 0.1991(4) 0.25521(19) 0.049(2) Uani 0.770(7) 1 d PD A 2
H35B H 0.5727 0.1635 0.2461 0.059 Uiso 0.770(7) 1 calc PR A 2
H1N H 0.6442(14) -0.071(2) 0.3546(10) 0.038(8) Uiso 1 1 d . . .
H2N H 0.7038(13) -0.037(2) 0.4281(10) 0.029(8) Uiso 1 1 d . . .
H3N H 0.8050(12) 0.0623(18) 0.4523(10) 0.024(7) Uiso 1 1 d . . .
H4N H 0.7995(13) 0.2325(19) 0.4263(10) 0.030(7) Uiso 1 1 d . . .
H5N H 0.7189(14) 0.314(2) 0.3633(10) 0.034(7) Uiso 1 1 d . . .
H6N H 0.6428(18) 0.259(2) 0.3082(12) 0.072(10) Uiso 1 1 d . . .
P1 P 0.75380(4) 0.09498(5) 0.32444(2) 0.02927(18) Uani 1 1 d . . .
O3 O 0.69159(9) 0.02519(13) 0.30297(6) 0.0352(4) Uani 1 1 d . . .
O4 O 0.82850(10) 0.05077(13) 0.30434(7) 0.0375(4) Uani 1 1 d . . .
O5 O 0.76106(9) 0.10303(13) 0.38536(6) 0.0355(4) Uani 1 1 d . . .
O6 O 0.74411(10) 0.20814(12) 0.29999(6) 0.0333(4) Uani 1 1 d D . .
H4O H 0.8163(17) 0.033(3) 0.2676(14) 0.079(11) Uiso 1 1 d . . .
H6O H 0.746(7) 0.209(4) 0.2620(14) 0.10(2) Uiso 0.50 1 d PD . .
N7 N 0.35688(14) 0.7468(2) 0.42864(12) 0.0712(9) Uani 1 1 d D . .
C36A C 0.3572(3) 0.7939(4) 0.4871(2) 0.0609(15) Uani 0.70 1 d PDU B 3
H36A H 0.3202 0.8511 0.4869 0.073 Uiso 0.70 1 calc PR B 3
H36B H 0.3411 0.7379 0.5117 0.073 Uiso 0.70 1 calc PR B 3
C37A C 0.4306(3) 0.8385(5) 0.5112(2) 0.0838(18) Uani 0.70 1 d PDU B 3
H37A H 0.4707 0.7908 0.5016 0.101 Uiso 0.70 1 calc PR B 3
H37B H 0.4391 0.9081 0.4945 0.101 Uiso 0.70 1 calc PR B 3
C38A C 0.4339(5) 0.8508(5) 0.5694(2) 0.0538(18) Uani 0.70 1 d PDU B 3
H38A H 0.4312 0.7796 0.5857 0.065 Uiso 0.70 1 calc PR B 3
H38B H 0.3894 0.8897 0.5789 0.065 Uiso 0.70 1 calc PR B 3
C39A C 0.5011(3) 0.9077(4) 0.5966(2) 0.0755(17) Uani 0.70 1 d P B 3
H39A H 0.5461 0.8778 0.5833 0.113 Uiso 0.70 1 calc PR B 3
H39B H 0.5016 0.8983 0.6360 0.113 Uiso 0.70 1 calc PR B 3
H39C H 0.4985 0.9832 0.5880 0.113 Uiso 0.70 1 calc PR B 3
C36B C 0.3673(7) 0.8216(10) 0.4724(5) 0.063(3) Uani 0.30 1 d PDU B 4
H36C H 0.3525 0.7914 0.5070 0.076 Uiso 0.30 1 calc PR B 4
H36D H 0.3395 0.8875 0.4646 0.076 Uiso 0.30 1 calc PR B 4
C37B C 0.4489(5) 0.8406(8) 0.4739(5) 0.058(3) Uani 0.30 1 d PD B 4
H37C H 0.4768 0.7738 0.4787 0.070 Uiso 0.30 1 calc PR B 4
H37D H 0.4632 0.8763 0.4405 0.070 Uiso 0.30 1 calc PR B 4
C38B C 0.4605(7) 0.9109(10) 0.5224(4) 0.075(4) Uani 0.30 1 d PD B 4
H38C H 0.5131 0.9301 0.5247 0.090 Uiso 0.30 1 calc PR B 4
H38D H 0.4331 0.9768 0.5135 0.090 Uiso 0.30 1 calc PR B 4
C39B C 0.4428(15) 0.8824(16) 0.5776(6) 0.0538(18) Uani 0.30 1 d PD B 4
H39D H 0.4505 0.9438 0.6014 0.081 Uiso 0.30 1 calc PR B 4
H39E H 0.4747 0.8245 0.5908 0.081 Uiso 0.30 1 calc PR B 4
H39F H 0.3914 0.8600 0.5773 0.081 Uiso 0.30 1 calc PR B 4
C40A C 0.4023(11) 0.8285(12) 0.4016(6) 0.046(4) Uani 0.283(9) 1 d PD B 5
H40A H 0.4522 0.8272 0.4197 0.056 Uiso 0.283(9) 1 calc PR B 5
H40B H 0.4068 0.8060 0.3636 0.056 Uiso 0.283(9) 1 calc PR B 5
C41A C 0.3759(8) 0.9413(9) 0.4008(5) 0.049(4) Uani 0.283(9) 1 d PD B 5
H41A H 0.3948 0.9777 0.4342 0.059 Uiso 0.283(9) 1 calc PR B 5
H41B H 0.3216 0.9427 0.3996 0.059 Uiso 0.283(9) 1 calc PR B 5
C42A C 0.4027(9) 0.9994(11) 0.3509(5) 0.064(4) Uani 0.283(9) 1 d PDU B 5
H42A H 0.4562 0.9884 0.3492 0.077 Uiso 0.283(9) 1 calc PR B 5
H42B H 0.3939 1.0762 0.3547 0.077 Uiso 0.283(9) 1 calc PR B 5
C43A C 0.3626(17) 0.959(3) 0.2978(10) 0.074(10) Uani 0.283(9) 1 d PDU B 5
H43A H 0.3658 0.8822 0.2962 0.111 Uiso 0.283(9) 1 calc PR B 5
H43B H 0.3857 0.9899 0.2667 0.111 Uiso 0.283(9) 1 calc PR B 5
H43C H 0.3109 0.9807 0.2968 0.111 Uiso 0.283(9) 1 calc PR B 5
C40B C 0.3803(5) 0.8113(6) 0.3780(4) 0.088(3) Uani 0.717(9) 1 d PDU B 6
H40C H 0.4330 0.8294 0.3835 0.105 Uiso 0.717(9) 1 calc PR B 6
H40D H 0.3744 0.7655 0.3455 0.105 Uiso 0.717(9) 1 calc PR B 6
C41B C 0.3376(4) 0.9109(4) 0.3672(4) 0.082(2) Uani 0.466(6) 1 d PDU B 6
H41C H 0.3468 0.9599 0.3981 0.098 Uiso 0.717(9) 1 calc PR B 6
H41D H 0.2845 0.8942 0.3643 0.098 Uiso 0.717(9) 1 calc PR B 6
C42B C 0.3584(7) 0.9652(11) 0.3152(5) 0.096(5) Uani 0.466(6) 1 d PD B 6
H42C H 0.3389 1.0381 0.3138 0.115 Uiso 0.466(6) 1 calc PR B 6
H42D H 0.4125 0.9687 0.3144 0.115 Uiso 0.466(6) 1 calc PR B 6
C43B C 0.3289(5) 0.9071(7) 0.2709(3) 0.064(2) Uani 0.466(6) 1 d PD B 6
H43D H 0.3420 0.9410 0.2372 0.095 Uiso 0.466(6) 1 calc PR B 6
H43E H 0.2754 0.9045 0.2719 0.095 Uiso 0.466(6) 1 calc PR B 6
H43F H 0.3487 0.8351 0.2725 0.095 Uiso 0.466(6) 1 calc PR B 6
C41C C 0.3376(4) 0.9109(4) 0.3672(4) 0.082(2) Uani 0.251(3) 1 d P B 7
C42C C 0.3584(7) 0.9652(11) 0.3152(5) 0.096(5) Uani 0.251(3) 1 d PD B 7
H42E H 0.3615 0.9061 0.2893 0.115 Uiso 0.251(3) 1 calc PR B 7
H42F H 0.4098 0.9875 0.3238 0.115 Uiso 0.251(3) 1 calc PR B 7
C43C C 0.3245(8) 1.0600(10) 0.2784(5) 0.066(4) Uani 0.251(3) 1 d PD B 7
H43G H 0.3548 1.0715 0.2477 0.100 Uiso 0.251(3) 1 calc PR B 7
H43H H 0.3235 1.1247 0.3002 0.100 Uiso 0.251(3) 1 calc PR B 7
H43I H 0.2744 1.0418 0.2650 0.100 Uiso 0.251(3) 1 calc PR B 7
C44 C 0.27823(18) 0.7200(3) 0.41529(14) 0.0715(10) Uani 1 1 d . B .
H44A H 0.2487 0.7855 0.4155 0.086 Uiso 1 1 calc R . .
H44B H 0.2610 0.6727 0.4437 0.086 Uiso 1 1 calc R . .
C45 C 0.2650(3) 0.6658(4) 0.35984(18) 0.1156(17) Uani 1 1 d . . .
H45A H 0.2663 0.7195 0.3309 0.139 Uiso 1 1 calc R B .
H45B H 0.3049 0.6144 0.3548 0.139 Uiso 1 1 calc R . .
C46 C 0.1935(2) 0.6101(6) 0.35485(18) 0.139(2) Uani 1 1 d . B .
H46A H 0.1546 0.6638 0.3577 0.167 Uiso 1 1 calc R . .
H46B H 0.1914 0.5629 0.3866 0.167 Uiso 1 1 calc R . .
C47 C 0.1741(3) 0.5457(5) 0.3055(2) 0.158(2) Uani 1 1 d . . .
H47A H 0.1751 0.5906 0.2732 0.236 Uiso 1 1 calc R B .
H47B H 0.1249 0.5160 0.3078 0.236 Uiso 1 1 calc R . .
H47C H 0.2097 0.4882 0.3030 0.236 Uiso 1 1 calc R . .
C48 C 0.40550(17) 0.6487(2) 0.43232(14) 0.0631(10) Uani 1 1 d . B .
H48A H 0.4015 0.6125 0.3968 0.076 Uiso 1 1 calc R . .
H48B H 0.4571 0.6717 0.4389 0.076 Uiso 1 1 calc R . .
C49 C 0.38895(17) 0.5707(2) 0.47480(12) 0.0492(8) Uani 1 1 d . . .
H49A H 0.3352 0.5665 0.4775 0.059 Uiso 1 1 calc R B .
H49B H 0.4112 0.5948 0.5102 0.059 Uiso 1 1 calc R . .
C50 C 0.41875(16) 0.4611(2) 0.46189(12) 0.0476(7) Uani 1 1 d . B .
H50A H 0.4696 0.4684 0.4506 0.057 Uiso 1 1 calc R . .
H50B H 0.4205 0.4174 0.4951 0.057 Uiso 1 1 calc R . .
C51 C 0.37328(17) 0.4056(2) 0.41807(12) 0.0543(8) Uani 1 1 d . . .
H51A H 0.3231 0.3971 0.4292 0.081 Uiso 1 1 calc R B .
H51B H 0.3945 0.3360 0.4116 0.081 Uiso 1 1 calc R . .
H51C H 0.3725 0.4474 0.3847 0.081 Uiso 1 1 calc R . .
N8 N 0.2500 0.3702(2) 0.7500 0.0371(7) Uani 1 2 d S . .
C52 C 0.18174(15) 0.4374(2) 0.75042(11) 0.0440(7) Uani 1 1 d . . .
H52A H 0.1851 0.4815 0.7836 0.053 Uiso 1 1 calc R C 8
H52B H 0.1389 0.3902 0.7527 0.053 Uiso 1 1 calc R C 8
C53A C 0.16790(17) 0.5094(2) 0.70184(13) 0.0559(8) Uani 0.80 1 d P D 8
H53A H 0.1854 0.4758 0.6689 0.067 Uiso 0.80 1 calc PR D 8
H53B H 0.1942 0.5772 0.7079 0.067 Uiso 0.80 1 calc PR D 8
C54A C 0.0835(2) 0.5286(3) 0.69507(16) 0.0396(9) Uani 0.80 1 d P D 8
H54A H 0.0581 0.4609 0.6868 0.048 Uiso 0.80 1 calc PR D 8
H54B H 0.0660 0.5563 0.7294 0.048 Uiso 0.80 1 calc PR D 8
C55A C 0.0649(3) 0.6079(4) 0.64910(19) 0.0602(12) Uani 0.80 1 d P D 8
H55A H 0.0900 0.6750 0.6573 0.090 Uiso 0.80 1 calc PR D 8
H55B H 0.0117 0.6197 0.6457 0.090 Uiso 0.80 1 calc PR D 8
H55C H 0.0811 0.5796 0.6150 0.090 Uiso 0.80 1 calc PR D 8
C53B C 0.16790(17) 0.5094(2) 0.70184(13) 0.0559(8) Uani 0.20 1 d P D 9
H53C H 0.1620 0.4590 0.6713 0.067 Uiso 0.20 1 calc PR D 9
H53D H 0.2164 0.5426 0.6982 0.067 Uiso 0.20 1 calc PR D 9
C54B C 0.1125(10) 0.6013(14) 0.6838(7) 0.060(5) Uani 0.20 1 d P D 9
H54C H 0.1079 0.6534 0.7132 0.072 Uiso 0.20 1 calc PR D 9
H54D H 0.1281 0.6382 0.6511 0.072 Uiso 0.20 1 calc PR D 9
C55B C 0.0492(14) 0.548(2) 0.6731(11) 0.110(10) Uani 0.20 1 d P D 9
H55D H 0.0601 0.4736 0.6667 0.166 Uiso 0.20 1 calc PR D 9
H55E H 0.0231 0.5781 0.6408 0.166 Uiso 0.20 1 calc PR D 9
H55F H 0.0186 0.5544 0.7041 0.166 Uiso 0.20 1 calc PR D 9
C56 C 0.24887(14) 0.3008(2) 0.69950(10) 0.0417(7) Uani 1 1 d . . .
H56A H 0.2616 0.3454 0.6686 0.050 Uiso 1 1 calc R D .
H56B H 0.2879 0.2469 0.7050 0.050 Uiso 1 1 calc R . .
C57 C 0.17823(16) 0.2452(2) 0.68403(11) 0.0497(8) Uani 1 1 d . D .
H57A H 0.1376 0.2971 0.6818 0.060 Uiso 1 1 calc R . .
H57B H 0.1680 0.1929 0.7123 0.060 Uiso 1 1 calc R . .
C58 C 0.18151(17) 0.1896(2) 0.63009(11) 0.0490(8) Uani 1 1 d . . .
H58A H 0.2007 0.2396 0.6037 0.059 Uiso 1 1 calc R D .
H58B H 0.2167 0.1303 0.6344 0.059 Uiso 1 1 calc R . .
C59 C 0.10908(18) 0.1471(3) 0.60717(13) 0.0626(9) Uani 1 1 d . D .
H59A H 0.0901 0.0960 0.6325 0.094 Uiso 1 1 calc R . .
H59B H 0.1159 0.1123 0.5725 0.094 Uiso 1 1 calc R . .
H59C H 0.0741 0.2054 0.6016 0.094 Uiso 1 1 calc R . .

loop_
_atom_site_aniso_label
_atom_site_aniso_U_11
_atom_site_aniso_U_22
_atom_site_aniso_U_33
_atom_site_aniso_U_23
_atom_site_aniso_U_13
_atom_site_aniso_U_12
O1 0.0573(13) 0.0482(12) 0.0278(10) 0.0046(8) 0.0038(9) -0.0210(10)
O2 0.0501(12) 0.0437(11) 0.0397(11) -0.0047(9) 0.0088(9) 0.0124(9)
N1 0.0334(13) 0.0323(12) 0.0207(11) 0.0026(9) 0.0026(10) -0.0039(10)
N2 0.0355(13) 0.0301(12) 0.0227(12) 0.0037(10) 0.0031(10) -0.0050(10)
N3 0.0350(13) 0.0300(12) 0.0211(12) 0.0023(9) 0.0007(10) 0.0026(10)
N4 0.0357(13) 0.0267(12) 0.0256(12) -0.0007(9) 0.0059(10) 0.0001(10)
N5 0.0478(16) 0.0299(13) 0.0351(13) -0.0024(10) 0.0018(12) 0.0133(11)
N6 0.0442(15) 0.0396(14) 0.0293(12) 0.0003(10) 0.0026(11) 0.0093(11)
C1 0.0352(16) 0.0447(16) 0.0294(15) 0.0028(12) 0.0038(12) 0.0047(12)
C2 0.0435(18) 0.068(2) 0.0279(15) -0.0004(14) -0.0050(13) 0.0058(15)
C3 0.0348(17) 0.066(2) 0.0436(18) -0.0181(16) -0.0018(14) -0.0042(15)
C4 0.0340(16) 0.0439(16) 0.0446(17) -0.0114(14) 0.0075(14) -0.0039(13)
C5 0.0280(15) 0.0382(15) 0.0313(14) -0.0026(12) 0.0054(12) 0.0033(12)
C6 0.0240(14) 0.0370(15) 0.0256(13) -0.0027(11) 0.0068(11) 0.0026(11)
C7 0.0329(15) 0.0323(14) 0.0259(14) -0.0001(11) 0.0065(12) 0.0000(12)
C8 0.0363(15) 0.0260(13) 0.0174(12) -0.0021(10) 0.0036(11) 0.0063(11)
C9 0.0413(16) 0.0262(13) 0.0270(14) -0.0035(11) 0.0039(12) 0.0006(11)
C10 0.0530(18) 0.0314(14) 0.0264(14) 0.0040(11) 0.0059(13) 0.0042(13)
C11 0.0493(17) 0.0352(15) 0.0228(14) 0.0017(11) -0.0011(12) 0.0077(13)
C12 0.0389(16) 0.0279(14) 0.0242(14) -0.0016(10) -0.0002(12) 0.0079(11)
C13 0.0328(15) 0.0244(13) 0.0243(13) -0.0013(10) 0.0054(11) 0.0063(11)
C14 0.0304(14) 0.0296(14) 0.0307(14) -0.0043(11) -0.0006(11) 0.0061(11)
C15 0.0383(16) 0.0328(14) 0.0254(14) -0.0024(11) -0.0051(12) 0.0078(12)
C16 0.0524(18) 0.0438(17) 0.0369(16) 0.0016(13) -0.0086(14) -0.0017(14)
C17 0.0328(15) 0.0345(15) 0.0360(15) -0.0048(12) 0.0000(12) 0.0001(12)
C18 0.0405(17) 0.0354(16) 0.0501(18) 0.0002(13) 0.0143(14) 0.0050(12)
C19 0.052(2) 0.054(2) 0.078(2) -0.0011(17) 0.0231(17) 0.0013(16)
C20 0.0521(19) 0.0448(17) 0.0521(18) -0.0108(14) 0.0008(15) -0.0064(14)
C21 0.0373(16) 0.0348(15) 0.0335(15) -0.0039(12) 0.0086(13) -0.0040(12)
C22 0.0312(15) 0.0348(15) 0.0261(14) -0.0008(11) 0.0062(12) -0.0026(11)
C23 0.0388(15) 0.0273(14) 0.0259(14) 0.0031(11) 0.0145(12) 0.0013(12)
C24 0.0450(17) 0.0289(14) 0.0285(14) -0.0009(11) 0.0147(12) -0.0038(12)
C25 0.0515(18) 0.0305(15) 0.0371(16) -0.0052(12) 0.0170(14) -0.0050(13)
C26 0.0591(19) 0.0244(14) 0.0379(16) -0.0002(12) 0.0215(14) 0.0029(13)
C27 0.0510(18) 0.0307(15) 0.0347(15) 0.0061(12) 0.0121(13) 0.0072(13)
C28 0.0425(16) 0.0290(14) 0.0265(14) 0.0032(11) 0.0116(12) 0.0027(12)
C29 0.0509(19) 0.0303(15) 0.0279(15) 0.0060(12) 0.0070(13) 0.0058(13)
C30A 0.052(2) 0.0459(18) 0.0314(16) 0.0017(13) 0.0067(14) 0.0073(14)
C31A 0.037(18) 0.062(16) 0.066(19) -0.010(13) 0.012(15) 0.000(12)
C32A 0.049(10) 0.044(9) 0.046(10) 0.011(7) 0.017(8) -0.013(7)
C33A 0.073(11) 0.043(9) 0.051(10) 0.010(8) -0.005(8) -0.013(8)
C34A 0.091(14) 0.031(9) 0.038(9) 0.010(7) 0.001(9) -0.014(9)
C35A 0.08(3) 0.10(2) 0.10(3) -0.050(19) 0.02(2) 0.030(19)
C30B 0.052(2) 0.0459(18) 0.0314(16) 0.0017(13) 0.0067(14) 0.0073(14)
C31B 0.051(6) 0.054(4) 0.039(4) -0.014(3) 0.002(4) 0.002(4)
C32B 0.052(3) 0.066(4) 0.043(3) -0.002(2) 0.013(2) -0.002(2)
C33B 0.058(3) 0.075(4) 0.046(3) -0.012(3) -0.002(2) -0.007(3)
C34B 0.066(3) 0.058(3) 0.050(3) -0.017(3) 0.004(3) -0.003(3)
C35B 0.051(6) 0.057(4) 0.038(4) -0.013(3) 0.000(4) 0.004(3)
P1 0.0421(4) 0.0272(4) 0.0191(3) 0.0011(3) 0.0066(3) 0.0010(3)
O3 0.0470(11) 0.0369(10) 0.0222(9) 0.0023(7) 0.0065(8) -0.0051(8)
O4 0.0456(12) 0.0386(10) 0.0288(10) 0.0012(8) 0.0071(9) 0.0069(8)
O5 0.0506(11) 0.0362(10) 0.0198(9) 0.0015(7) 0.0033(8) 0.0020(8)
O6 0.0526(12) 0.0275(9) 0.0210(9) -0.0010(7) 0.0106(9) 0.0030(8)
N7 0.0574(18) 0.0451(16) 0.117(3) 0.0148(16) 0.0539(17) 0.0071(13)
C36A 0.054(3) 0.022(3) 0.112(4) 0.001(3) 0.046(3) -0.003(2)
C37A 0.080(4) 0.075(3) 0.104(4) -0.053(3) 0.068(3) -0.040(3)
C38A 0.057(3) 0.049(4) 0.057(3) 0.006(3) 0.017(2) 0.006(4)
C39A 0.094(4) 0.045(3) 0.095(4) -0.029(3) 0.062(3) -0.024(3)
C36B 0.049(5) 0.011(5) 0.133(6) -0.002(5) 0.035(5) -0.010(4)
C37B 0.059(8) 0.043(6) 0.073(8) -0.002(6) 0.009(6) -0.007(5)
C38B 0.083(9) 0.072(9) 0.070(9) 0.013(7) 0.002(7) -0.026(7)
C39B 0.057(3) 0.049(4) 0.057(3) 0.006(3) 0.017(2) 0.006(4)
C40A 0.063(10) 0.054(9) 0.025(7) 0.011(6) 0.030(6) 0.021(7)
C41A 0.040(8) 0.043(7) 0.068(8) 0.012(6) 0.033(6) 0.010(5)
C42A 0.054(7) 0.056(7) 0.085(8) 0.018(6) 0.030(6) 0.006(6)
C43A 0.069(14) 0.071(12) 0.084(11) 0.019(8) 0.017(9) 0.005(8)
C40B 0.089(6) 0.048(4) 0.135(7) 0.029(4) 0.076(5) 0.016(3)
C41B 0.062(4) 0.039(3) 0.151(6) 0.015(3) 0.050(4) 0.004(3)
C42B 0.066(7) 0.059(5) 0.169(11) 0.025(7) 0.065(9) 0.023(4)
C43B 0.061(5) 0.080(6) 0.051(5) 0.031(4) 0.017(4) 0.013(5)
C41C 0.062(4) 0.039(3) 0.151(6) 0.015(3) 0.050(4) 0.004(3)
C42C 0.066(7) 0.059(5) 0.169(11) 0.025(7) 0.065(9) 0.023(4)
C43C 0.092(11) 0.054(8) 0.054(8) 0.002(6) 0.009(7) -0.011(8)
C44 0.054(2) 0.097(3) 0.065(2) 0.031(2) 0.0204(18) -0.0016(19)
C45 0.104(4) 0.167(5) 0.076(3) 0.029(3) 0.007(3) 0.020(3)
C46 0.059(3) 0.291(8) 0.067(3) 0.019(4) -0.006(2) -0.021(4)
C47 0.133(5) 0.157(5) 0.174(6) -0.011(4) -0.066(4) 0.051(4)
C48 0.055(2) 0.0406(18) 0.098(3) -0.0045(17) 0.0424(19) 0.0041(15)
C49 0.0501(19) 0.0443(18) 0.0548(19) -0.0127(14) 0.0154(15) -0.0015(14)
C50 0.0460(18) 0.0490(18) 0.0487(18) -0.0031(14) 0.0105(15) 0.0018(14)
C51 0.062(2) 0.0427(17) 0.061(2) -0.0053(15) 0.0208(17) -0.0035(15)
N8 0.0321(18) 0.0458(19) 0.0347(18) 0.000 0.0114(14) 0.000
C52 0.0366(17) 0.0493(17) 0.0466(17) -0.0088(14) 0.0069(13) 0.0086(13)
C53A 0.051(2) 0.0520(19) 0.064(2) -0.0047(16) 0.0012(16) 0.0088(15)
C54A 0.043(3) 0.038(2) 0.039(2) 0.0127(19) 0.009(2) 0.005(2)
C55A 0.044(3) 0.070(3) 0.066(3) 0.033(3) 0.004(2) 0.012(2)
C53B 0.051(2) 0.0520(19) 0.064(2) -0.0047(16) 0.0012(16) 0.0088(15)
C54B 0.089(14) 0.040(10) 0.055(11) -0.004(8) 0.039(11) 0.013(10)
C55B 0.10(2) 0.13(2) 0.10(2) 0.077(17) -0.043(15) -0.014(17)
C56 0.0374(17) 0.0511(17) 0.0379(16) 0.0003(13) 0.0132(13) 0.0070(13)
C57 0.0457(19) 0.0583(19) 0.0465(18) -0.0121(14) 0.0129(14) 0.0033(15)
C58 0.060(2) 0.0397(17) 0.0475(18) 0.0024(13) 0.0085(15) 0.0099(14)
C59 0.064(2) 0.061(2) 0.062(2) -0.0063(17) -0.0003(18) 0.0140(17)

loop_
_atom_type_symbol
_atom_type_description
_atom_type_scat_dispersion_real
_atom_type_scat_dispersion_imag
_atom_type_scat_source
C C 0.0033 0.0016 'International Tables Vol C Tables 4.2.6.8 and 6.1.1.4'
H H 0.0000 0.0000 'International Tables Vol C Tables 4.2.6.8 and 6.1.1.4'
N N 0.0061 0.0033 'International Tables Vol C Tables 4.2.6.8 and 6.1.1.4'
O O 0.0106 0.0060 'International Tables Vol C Tables 4.2.6.8 and 6.1.1.4'
P P 0.1023 0.0942 'International Tables Vol C Tables 4.2.6.8 and 6.1.1.4'

loop_
_geom_angle_atom_site_label_1
_geom_angle_atom_site_label_2
_geom_angle_atom_site_label_3
_geom_angle
_geom_angle_site_symmetry_1
_geom_angle_site_symmetry_3
C7 N1 C6 125.5(2) . .
C7 N1 H1N 115.3(17) . .
C6 N1 H1N 119.2(17) . .
C7 N2 C8 126.7(2) . .
C7 N2 H2N 117.6(18) . .
C8 N2 H2N 115.6(18) . .
C13 N3 C14 109.1(2) . .
C13 N3 H3N 125.8(16) . .
C14 N3 H3N 125.0(16) . .
C22 N4 C23 108.9(2) . .
C22 N4 H4N 129.0(15) . .
C23 N4 H4N 122.0(15) . .
C29 N5 C28 126.5(2) . .
C29 N5 H5N 116.4(16) . .
C28 N5 H5N 117.1(16) . .
C29 N6 C30A 128.2(2) . .
C29 N6 H6N 115.0(19) . .
C30A N6 H6N 116.7(19) . .
C2 C1 C6 120.3(3) . .
C2 C1 H1 119.8 . .
C6 C1 H1 119.8 . .
C1 C2 C3 120.8(3) . .
C1 C2 H2 119.6 . .
C3 C2 H2 119.6 . .
C4 C3 C2 119.2(3) . .
C4 C3 H3 120.4 . .
C2 C3 H3 120.4 . .
C3 C4 C5 120.9(3) . .
C3 C4 H4 119.5 . .
C5 C4 H4 119.5 . .
C4 C5 C6 120.0(2) . .
C4 C5 H5 120.0 . .
C6 C5 H5 120.0 . .
C1 C6 C5 118.7(2) . .
C1 C6 N1 117.0(2) . .
C5 C6 N1 124.2(2) . .
O1 C7 N2 123.6(2) . .
O1 C7 N1 122.8(2) . .
N2 C7 N1 113.6(2) . .
C9 C8 C13 116.5(2) . .
C9 C8 N2 125.2(2) . .
C13 C8 N2 118.3(2) . .
C8 C9 C10 121.0(2) . .
C8 C9 H9 119.5 . .
C10 C9 H9 119.5 . .
C11 C10 C9 122.2(2) . .
C11 C10 H10 118.9 . .
C9 C10 H10 118.9 . .
C10 C11 C12 118.3(2) . .
C10 C11 H11 120.9 . .
C12 C11 H11 120.9 . .
C11 C12 C13 119.0(2) . .
C11 C12 C15 133.9(2) . .
C13 C12 C15 107.1(2) . .
N3 C13 C8 129.6(2) . .
N3 C13 C12 107.5(2) . .
C8 C13 C12 122.9(2) . .
C15 C14 N3 109.0(2) . .
C15 C14 C17 130.4(2) . .
N3 C14 C17 120.7(2) . .
C14 C15 C12 107.4(2) . .
C14 C15 C16 128.0(2) . .
C12 C15 C16 124.6(2) . .
C15 C16 H16A 109.5 . .
C15 C16 H16B 109.5 . .
H16A C16 H16B 109.5 . .
C15 C16 H16C 109.5 . .
H16A C16 H16C 109.5 . .
H16B C16 H16C 109.5 . .
C14 C17 C22 112.2(2) . .
C14 C17 C18 113.1(2) . .
C22 C17 C18 113.0(2) . .
C14 C17 H17 105.9 . .
C22 C17 H17 105.9 . .
C18 C17 H17 105.9 . .
C19 C18 C17 111.7(2) . .
C19 C18 H18A 109.3 . .
C17 C18 H18A 109.3 . .
C19 C18 H18B 109.3 . .
C17 C18 H18B 109.3 . .
H18A C18 H18B 107.9 . .
C18 C19 H19A 109.5 . .
C18 C19 H19B 109.5 . .
H19A C19 H19B 109.5 . .
C18 C19 H19C 109.5 . .
H19A C19 H19C 109.5 . .
H19B C19 H19C 109.5 . .
C21 C20 H20A 109.5 . .
C21 C20 H20B 109.5 . .
H20A C20 H20B 109.5 . .
C21 C20 H20C 109.5 . .
H20A C20 H20C 109.5 . .
H20B C20 H20C 109.5 . .
C22 C21 C24 106.4(2) . .
C22 C21 C20 127.6(2) . .
C24 C21 C20 126.0(2) . .
C21 C22 N4 110.0(2) . .
C21 C22 C17 128.8(2) . .
N4 C22 C17 121.2(2) . .
N4 C23 C28 130.1(2) . .
N4 C23 C24 107.2(2) . .
C28 C23 C24 122.7(2) . .
C23 C24 C25 118.6(2) . .
C23 C24 C21 107.5(2) . .
C25 C24 C21 133.9(2) . .
C26 C25 C24 118.5(3) . .
C26 C25 H25 120.8 . .
C24 C25 H25 120.8 . .
C25 C26 C27 122.1(2) . .
C25 C26 H26 118.9 . .
C27 C26 H26 118.9 . .
C28 C27 C26 120.9(3) . .
C28 C27 H27 119.6 . .
C26 C27 H27 119.6 . .
C27 C28 C23 117.2(2) . .
C27 C28 N5 124.3(2) . .
C23 C28 N5 118.5(2) . .
O2 C29 N6 124.6(3) . .
O2 C29 N5 123.7(2) . .
N6 C29 N5 111.7(2) . .
N6 C30A C31A 122.2(7) . .
N6 C30A C35A 118.0(7) . .
C31A C30A C35A 116.8(9) . .
C32A C31A C30A 120.9(11) . .
C32A C31A H31A 119.6 . .
C30A C31A H31A 119.6 . .
C31A C32A C33A 121.5(9) . .
C31A C32A H32A 119.2 . .
C33A C32A H32A 119.2 . .
C34A C33A C32A 117.7(9) . .
C34A C33A H33A 121.2 . .
C32A C33A H33A 121.2 . .
C33A C34A C35A 121.5(9) . .
C33A C34A H34A 119.2 . .
C35A C34A H34A 119.2 . .
C34A C35A C30A 121.7(11) . .
C34A C35A H35A 119.2 . .
C30A C35A H35A 119.2 . .
C32B C31B H31B 120.2 . .
C33B C32B C31B 121.6(4) . .
C33B C32B H32B 119.2 . .
C31B C32B H32B 119.2 . .
C34B C33B C32B 118.9(4) . .
C34B C33B H33B 120.6 . .
C32B C33B H33B 120.6 . .
C33B C34B C35B 121.0(4) . .
C33B C34B H34B 119.5 . .
C35B C34B H34B 119.5 . .
C34B C35B H35B 119.9 . .
O5 P1 O3 114.06(9) . .
O5 P1 O6 109.02(9) . .
O3 P1 O6 109.70(10) . .
O5 P1 O4 108.37(10) . .
O3 P1 O4 109.07(10) . .
O6 P1 O4 106.34(9) . .
P1 O4 H4O 103(2) . .
P1 O6 H6O 113(3) . .
C36B N7 C44 113.3(5) . .
C36B N7 C40A 80.4(7) . .
C44 N7 C40A 127.4(7) . .
C36B N7 C48 116.2(7) . .
C44 N7 C48 112.1(3) . .
C40A N7 C48 104.5(7) . .
C44 N7 C36A 103.8(3) . .
C40A N7 C36A 100.3(6) . .
C48 N7 C36A 106.7(3) . .
C36B N7 C40B 103.2(7) . .
C44 N7 C40B 104.4(4) . .
C48 N7 C40B 106.4(3) . .
C36A N7 C40B 123.5(4) . .
C37A C36A N7 116.8(4) . .
C37A C36A H36A 108.1 . .
N7 C36A H36A 108.1 . .
C37A C36A H36B 108.1 . .
N7 C36A H36B 108.1 . .
H36A C36A H36B 107.3 . .
C38A C37A C36A 114.0(5) . .
C38A C37A H37A 108.8 . .
C36A C37A H37A 108.8 . .
C38A C37A H37B 108.8 . .
C36A C37A H37B 108.8 . .
H37A C37A H37B 107.7 . .
C37A C38A C39A 117.9(5) . .
C37A C38A H38A 107.8 . .
C39A C38A H38A 107.8 . .
C37A C38A H38B 107.8 . .
C39A C38A H38B 107.8 . .
H38A C38A H38B 107.2 . .
N7 C36B C37B 101.9(8) . .
N7 C36B H36C 111.4 . .
C37B C36B H36C 111.4 . .
N7 C36B H36D 111.4 . .
C37B C36B H36D 111.4 . .
H36C C36B H36D 109.3 . .
C38B C37B C36B 101.7(9) . .
C38B C37B H37C 111.4 . .
C36B C37B H37C 111.4 . .
C38B C37B H37D 111.4 . .
C36B C37B H37D 111.4 . .
H37C C37B H37D 109.3 . .
C39B C38B C37B 124.9(13) . .
C39B C38B H38C 106.1 . .
C37B C38B H38C 106.1 . .
C39B C38B H38D 106.1 . .
C37B C38B H38D 106.1 . .
H38C C38B H38D 106.3 . .
C38B C39B H39D 109.5 . .
C38B C39B H39E 109.5 . .
H39D C39B H39E 109.5 . .
C38B C39B H39F 109.5 . .
H39D C39B H39F 109.5 . .
H39E C39B H39F 109.5 . .
C41A C40A N7 118.1(12) . .
C41A C40A H40A 107.8 . .
N7 C40A H40A 107.8 . .
C41A C40A H40B 107.8 . .
N7 C40A H40B 107.8 . .
H40A C40A H40B 107.1 . .
C40A C41A C42A 110.3(9) . .
C40A C41A H41A 109.6 . .
C42A C41A H41A 109.6 . .
C40A C41A H41B 109.6 . .
C42A C41A H41B 109.6 . .
H41A C41A H41B 108.1 . .
C41A C42A C43A 111.5(16) . .
C41A C42A H42A 109.3 . .
C43A C42A H42A 109.3 . .
C41A C42A H42B 109.3 . .
C43A C42A H42B 109.3 . .
H42A C42A H42B 108.0 . .
C41B C40B N7 114.3(5) . .
C41B C40B H40C 108.7 . .
N7 C40B H40C 108.7 . .
C41B C40B H40D 108.7 . .
N7 C40B H40D 108.7 . .
H40C C40B H40D 107.6 . .
C40B C41B C42B 111.9(6) . .
C40B C41B H41C 109.2 . .
C42B C41B H41C 109.2 . .
C40B C41B H41D 109.2 . .
C42B C41B H41D 109.2 . .
H41C C41B H41D 107.9 . .
C43B C42B C41B 108.6(9) . .
C43B C42B H42C 110.0 . .
C41B C42B H42C 110.0 . .
C43B C42B H42D 110.0 . .
C41B C42B H42D 110.0 . .
H42C C42B H42D 108.3 . .
C42B C43B H43D 109.5 . .
C42B C43B H43E 109.5 . .
H43D C43B H43E 109.5 . .
C42B C43B H43F 109.5 . .
H43D C43B H43F 109.5 . .
H43E C43B H43F 109.5 . .
H43G C43C H43H 109.5 . .
H43G C43C H43I 109.5 . .
H43H C43C H43I 109.5 . .
N7 C44 C45 113.1(3) . .
N7 C44 H44A 109.0 . .
C45 C44 H44A 109.0 . .
N7 C44 H44B 109.0 . .
C45 C44 H44B 109.0 . .
H44A C44 H44B 107.8 . .
C46 C45 C44 112.0(4) . .
C46 C45 H45A 109.2 . .
C44 C45 H45A 109.2 . .
C46 C45 H45B 109.2 . .
C44 C45 H45B 109.2 . .
H45A C45 H45B 107.9 . .
C45 C46 C47 119.3(4) . .
C45 C46 H46A 107.5 . .
C47 C46 H46A 107.5 . .
C45 C46 H46B 107.5 . .
C47 C46 H46B 107.5 . .
H46A C46 H46B 107.0 . .
C46 C47 H47A 109.5 . .
C46 C47 H47B 109.5 . .
H47A C47 H47B 109.5 . .
C46 C47 H47C 109.5 . .
H47A C47 H47C 109.5 . .
H47B C47 H47C 109.5 . .
C49 C48 N7 116.0(2) . .
C49 C48 H48A 108.3 . .
N7 C48 H48A 108.3 . .
C49 C48 H48B 108.3 . .
N7 C48 H48B 108.3 . .
H48A C48 H48B 107.4 . .
C48 C49 C50 111.3(2) . .
C48 C49 H49A 109.4 . .
C50 C49 H49A 109.4 . .
C48 C49 H49B 109.4 . .
C50 C49 H49B 109.4 . .
H49A C49 H49B 108.0 . .
C51 C50 C49 112.8(2) . .
C51 C50 H50A 109.0 . .
C49 C50 H50A 109.0 . .
C51 C50 H50B 109.0 . .
C49 C50 H50B 109.0 . .
H50A C50 H50B 107.8 . .
C50 C51 H51A 109.5 . .
C50 C51 H51B 109.5 . .
H51A C51 H51B 109.5 . .
C50 C51 H51C 109.5 . .
H51A C51 H51C 109.5 . .
H51B C51 H51C 109.5 . .
C52 N8 C52 111.4(3) 2_556 .
C52 N8 C56 106.67(15) 2_556 .
C52 N8 C56 111.23(15) . .
C52 N8 C56 111.23(15) 2_556 2_556
C52 N8 C56 106.67(15) . 2_556
C56 N8 C56 109.7(3) . 2_556
N8 C52 C53A 115.4(2) . .
N8 C52 H52A 108.4 . .
C53A C52 H52A 108.4 . .
N8 C52 H52B 108.4 . .
C53A C52 H52B 108.4 . .
H52A C52 H52B 107.5 . .
C52 C53A C54A 107.0(3) . .
C52 C53A H53A 110.3 . .
C54A C53A H53A 110.3 . .
C52 C53A H53B 110.3 . .
C54A C53A H53B 110.3 . .
H53A C53A H53B 108.6 . .
C55A C54A C53A 110.6(3) . .
C55A C54A H54A 109.5 . .
C53A C54A H54A 109.5 . .
C55A C54A H54B 109.5 . .
C53A C54A H54B 109.5 . .
H54A C54A H54B 108.1 . .
C55B C54B H54C 111.3 . .
C55B C54B H54D 111.3 . .
H54C C54B H54D 109.2 . .
C57 C56 N8 116.50(19) . .
C57 C56 H56A 108.2 . .
N8 C56 H56A 108.2 . .
C57 C56 H56B 108.2 . .
N8 C56 H56B 108.2 . .
H56A C56 H56B 107.3 . .
C56 C57 C58 111.2(2) . .
C56 C57 H57A 109.4 . .
C58 C57 H57A 109.4 . .
C56 C57 H57B 109.4 . .
C58 C57 H57B 109.4 . .
H57A C57 H57B 108.0 . .
C59 C58 C57 114.5(3) . .
C59 C58 H58A 108.6 . .
C57 C58 H58A 108.6 . .
C59 C58 H58B 108.6 . .
C57 C58 H58B 108.6 . .
H58A C58 H58B 107.6 . .
C58 C59 H59A 109.5 . .
C58 C59 H59B 109.5 . .
H59A C59 H59B 109.5 . .
C58 C59 H59C 109.5 . .
H59A C59 H59C 109.5 . .
H59B C59 H59C 109.5 . .

loop_
_geom_bond_atom_site_label_1
_geom_bond_atom_site_label_2
_geom_bond_distance
_geom_bond_site_symmetry_2
O1 C7 1.234(3) .
O2 C29 1.223(3) .
N1 C7 1.372(3) .
N1 C6 1.405(3) .
N1 H1N 0.86(3) .
N2 C7 1.367(3) .
N2 C8 1.414(3) .
N2 H2N 0.78(2) .
N3 C13 1.378(3) .
N3 C14 1.385(3) .
N3 H3N 0.85(2) .
N4 C22 1.383(3) .
N4 C23 1.383(3) .
N4 H4N 0.91(2) .
N5 C29 1.376(3) .
N5 C28 1.416(3) .
N5 H5N 0.87(3) .
N6 C29 1.374(3) .
N6 C30A 1.400(3) .
N6 H6N 0.96(3) .
C1 C2 1.378(4) .
C1 C6 1.396(3) .
C1 H1 0.9500 .
C2 C3 1.380(4) .
C2 H2 0.9500 .
C3 C4 1.378(4) .
C3 H3 0.9500 .
C4 C5 1.384(3) .
C4 H4 0.9500 .
C5 C6 1.396(3) .
C5 H5 0.9500 .
C8 C9 1.386(3) .
C8 C13 1.403(3) .
C9 C10 1.414(3) .
C9 H9 0.9500 .
C10 C11 1.367(4) .
C10 H10 0.9500 .
C11 C12 1.409(3) .
C11 H11 0.9500 .
C12 C13 1.411(3) .
C12 C15 1.427(3) .
C14 C15 1.373(3) .
C14 C17 1.503(3) .
C15 C16 1.507(3) .
C16 H16A 0.9800 .
C16 H16B 0.9800 .
C16 H16C 0.9800 .
C17 C22 1.509(3) .
C17 C18 1.540(3) .
C17 H17 1.0000 .
C18 C19 1.517(4) .
C18 H18A 0.9900 .
C18 H18B 0.9900 .
C19 H19A 0.9800 .
C19 H19B 0.9800 .
C19 H19C 0.9800 .
C20 C21 1.511(4) .
C20 H20A 0.9800 .
C20 H20B 0.9800 .
C20 H20C 0.9800 .
C21 C22 1.370(3) .
C21 C24 1.440(4) .
C23 C28 1.394(3) .
C23 C24 1.412(3) .
C24 C25 1.413(3) .
C25 C26 1.373(4) .
C25 H25 0.9500 .
C26 C27 1.400(4) .
C26 H26 0.9500 .
C27 C28 1.387(3) .
C27 H27 0.9500 .
C30A C31A 1.400(9) .
C30A C35A 1.401(9) .
C31A C32A 1.393(10) .
C31A H31A 0.9500 .
C32A C33A 1.395(9) .
C32A H32A 0.9500 .
C33A C34A 1.372(10) .
C33A H33A 0.9500 .
C34A C35A 1.388(10) .
C34A H34A 0.9500 .
C35A H35A 0.9500 .
C31B C32B 1.392(5) .
C31B H31B 0.9500 .
C32B C33B 1.386(5) .
C32B H32B 0.9500 .
C33B C34B 1.374(6) .
C33B H33B 0.9500 .
C34B C35B 1.393(6) .
C34B H34B 0.9500 .
C35B H35B 0.9500 .
P1 O5 1.5079(16) .
P1 O3 1.5086(18) .
P1 O6 1.5608(17) .
P1 O4 1.5836(18) .
O4 H4O 0.95(3) .
O6 H6O 0.94(3) .
N7 C36B 1.442(9) .
N7 C44 1.492(4) .
N7 C40A 1.508(17) .
N7 C48 1.526(4) .
N7 C36A 1.564(6) .
N7 C40B 1.578(8) .
C36A C37A 1.538(6) .
C36A H36A 0.9900 .
C36A H36B 0.9900 .
C37A C38A 1.445(7) .
C37A H37A 0.9900 .
C37A H37B 0.9900 .
C38A C39A 1.541(10) .
C38A H38A 0.9900 .
C38A H38B 0.9900 .
C39A H39A 0.9800 .
C39A H39B 0.9800 .
C39A H39C 0.9800 .
C36B C37B 1.508(9) .
C36B H36C 0.9900 .
C36B H36D 0.9900 .
C37B C38B 1.499(9) .
C37B H37C 0.9900 .
C37B H37D 0.9900 .
C38B C39B 1.466(9) .
C38B H38C 0.9900 .
C38B H38D 0.9900 .
C39B H39D 0.9800 .
C39B H39E 0.9800 .
C39B H39F 0.9800 .
C40A C41A 1.508(16) .
C40A H40A 0.9900 .
C40A H40B 0.9900 .
C41A C42A 1.541(12) .
C41A H41A 0.9900 .
C41A H41B 0.9900 .
C42A C43A 1.549(14) .
C42A H42A 0.9900 .
C42A H42B 0.9900 .
C43A H43A 0.9800 .
C43A H43B 0.9800 .
C43A H43C 0.9800 .
C40B C41B 1.498(8) .
C40B H40C 0.9900 .
C40B H40D 0.9900 .
C41B C42B 1.527(13) .
C41B H41C 0.9900 .
C41B H41D 0.9900 .
C42B C43B 1.400(11) .
C42B H42C 0.9900 .
C42B H42D 0.9900 .
C43B H43D 0.9800 .
C43B H43E 0.9800 .
C43B H43F 0.9800 .
C43C H43G 0.9800 .
C43C H43H 0.9800 .
C43C H43I 0.9800 .
C44 C45 1.539(5) .
C44 H44A 0.9900 .
C44 H44B 0.9900 .
C45 C46 1.481(6) .
C45 H45A 0.9900 .
C45 H45B 0.9900 .
C46 C47 1.492(7) .
C46 H46A 0.9900 .
C46 H46B 0.9900 .
C47 H47A 0.9800 .
C47 H47B 0.9800 .
C47 H47C 0.9800 .
C48 C49 1.487(4) .
C48 H48A 0.9900 .
C48 H48B 0.9900 .
C49 C50 1.532(4) .
C49 H49A 0.9900 .
C49 H49B 0.9900 .
C50 C51 1.498(4) .
C50 H50A 0.9900 .
C50 H50B 0.9900 .
C51 H51A 0.9800 .
C51 H51B 0.9800 .
C51 H51C 0.9800 .
N8 C52 1.510(3) 2_556
N8 C52 1.510(3) .
N8 C56 1.526(3) .
N8 C56 1.526(3) 2_556
C52 C53A 1.517(4) .
C52 H52A 0.9900 .
C52 H52B 0.9900 .
C53A C54A 1.559(5) .
C53A H53A 0.9900 .
C53A H53B 0.9900 .
C54A C55A 1.539(5) .
C54A H54A 0.9900 .
C54A H54B 0.9900 .
C55A H55A 0.9800 .
C55A H55B 0.9800 .
C55A H55C 0.9800 .
C54B C55B 1.35(3) .
C54B H54C 0.9900 .
C54B H54D 0.9900 .
C55B H55D 0.9800 .
C55B H55E 0.9800 .
C55B H55F 0.9800 .
C56 C57 1.498(4) .
C56 H56A 0.9900 .
C56 H56B 0.9900 .
C57 C58 1.514(4) .
C57 H57A 0.9900 .
C57 H57B 0.9900 .
C58 C59 1.505(4) .
C58 H58A 0.9900 .
C58 H58B 0.9900 .
C59 H59A 0.9800 .
C59 H59B 0.9800 .
C59 H59C 0.9800 .

loop_
_geom_hbond_atom_site_label_D
_geom_hbond_atom_site_label_H
_geom_hbond_atom_site_label_A
_geom_hbond_distance_DH
_geom_hbond_distance_HA
_geom_hbond_distance_DA
_geom_hbond_angle_DHA
_geom_hbond_site_symmetry_A
N1 H1N O3 0.86(3) 2.00(3) 2.818(3) 160(2) .
N2 H2N O5 0.78(2) 2.34(3) 3.119(3) 173(2) .
N3 H3N O5 0.85(2) 1.87(2) 2.706(3) 167(2) .
N4 H4N O5 0.91(2) 2.03(3) 2.927(3) 172(2) .
N5 H5N O6 0.87(3) 2.13(3) 2.942(3) 154(2) .
N6 H6N O6 0.96(3) 1.98(3) 2.898(3) 160(3) .
O4 H4O O3 0.95(3) 1.74(3) 2.676(2) 166(3) 2_655
O6 H6O O6 0.94(3) 1.56(3) 2.496(3) 176(12) 2_655

loop_
_geom_torsion_atom_site_label_1
_geom_torsion_atom_site_label_2
_geom_torsion_atom_site_label_3
_geom_torsion_atom_site_label_4
_geom_torsion
_geom_torsion_site_symmetry_1
C6 C1 C2 C3 0.3(4) .
C1 C2 C3 C4 -0.4(4) .
C2 C3 C4 C5 -0.2(4) .
C3 C4 C5 C6 0.9(4) .
C2 C1 C6 C5 0.3(4) .
C2 C1 C6 N1 176.8(2) .
C4 C5 C6 C1 -0.9(3) .
C4 C5 C6 N1 -177.1(2) .
C7 N1 C6 C1 159.9(2) .
C7 N1 C6 C5 -23.8(4) .
C8 N2 C7 O1 7.2(4) .
C8 N2 C7 N1 -172.9(2) .
C6 N1 C7 O1 -4.3(4) .
C6 N1 C7 N2 175.8(2) .
C7 N2 C8 C9 -8.5(4) .
C7 N2 C8 C13 171.4(2) .
C13 C8 C9 C10 -0.2(3) .
N2 C8 C9 C10 179.8(2) .
C8 C9 C10 C11 1.7(4) .
C9 C10 C11 C12 -1.0(4) .
C10 C11 C12 C13 -1.1(3) .
C10 C11 C12 C15 179.0(3) .
C14 N3 C13 C8 177.7(2) .
C14 N3 C13 C12 -1.2(2) .
C9 C8 C13 N3 179.3(2) .
N2 C8 C13 N3 -0.7(4) .
C9 C8 C13 C12 -2.0(3) .
N2 C8 C13 C12 178.0(2) .
C11 C12 C13 N3 -178.3(2) .
C15 C12 C13 N3 1.6(2) .
C11 C12 C13 C8 2.7(3) .
C15 C12 C13 C8 -177.4(2) .
C13 N3 C14 C15 0.4(3) .
C13 N3 C14 C17 -179.8(2) .
N3 C14 C15 C12 0.6(3) .
C17 C14 C15 C12 -179.2(2) .
N3 C14 C15 C16 -178.2(2) .
C17 C14 C15 C16 1.9(4) .
C11 C12 C15 C14 178.5(3) .
C13 C12 C15 C14 -1.3(3) .
C11 C12 C15 C16 -2.6(4) .
C13 C12 C15 C16 177.5(2) .
C15 C14 C17 C22 -109.3(3) .
N3 C14 C17 C22 70.9(3) .
C15 C14 C17 C18 121.4(3) .
N3 C14 C17 C18 -58.4(3) .
C14 C17 C18 C19 -161.1(2) .
C22 C17 C18 C19 70.0(3) .
C24 C21 C22 N4 0.8(3) .
C20 C21 C22 N4 -178.1(2) .
C24 C21 C22 C17 -177.4(2) .
C20 C21 C22 C17 3.8(4) .
C23 N4 C22 C21 -0.4(3) .
C23 N4 C22 C17 177.9(2) .
C14 C17 C22 C21 117.2(3) .
C18 C17 C22 C21 -113.4(3) .
C14 C17 C22 N4 -60.8(3) .
C18 C17 C22 N4 68.6(3) .
C22 N4 C23 C28 -179.8(2) .
C22 N4 C23 C24 -0.2(2) .
N4 C23 C24 C25 -177.6(2) .
C28 C23 C24 C25 2.0(3) .
N4 C23 C24 C21 0.7(3) .
C28 C23 C24 C21 -179.7(2) .
C22 C21 C24 C23 -0.9(3) .
C20 C21 C24 C23 178.0(2) .
C22 C21 C24 C25 177.0(3) .
C20 C21 C24 C25 -4.1(4) .
C23 C24 C25 C26 0.0(3) .
C21 C24 C25 C26 -177.7(3) .
C24 C25 C26 C27 -2.0(4) .
C25 C26 C27 C28 2.0(4) .
C26 C27 C28 C23 0.1(3) .
C26 C27 C28 N5 -177.7(2) .
N4 C23 C28 C27 177.5(2) .
C24 C23 C28 C27 -2.1(3) .
N4 C23 C28 N5 -4.5(4) .
C24 C23 C28 N5 175.9(2) .
C29 N5 C28 C27 -29.8(4) .
C29 N5 C28 C23 152.3(2) .
C30A N6 C29 O2 -5.5(4) .
C30A N6 C29 N5 174.4(2) .
C28 N5 C29 O2 -3.3(4) .
C28 N5 C29 N6 176.8(2) .
C29 N6 C30A C31A 12.5(6) .
C29 N6 C30A C35A 172.0(6) .
N6 C30A C31A C32A 159.8(4) .
C35A C30A C31A C32A 0.0(3) .
C30A C31A C32A C33A 0.2(3) .
C31A C32A C33A C34A -0.6(6) .
C32A C33A C34A C35A 0.7(8) .
C33A C34A C35A C30A -0.4(9) .
N6 C30A C35A C34A -160.6(6) .
C31A C30A C35A C34A 0.1(7) .
C31B C32B C33B C34B 0.6(5) .
C32B C33B C34B C35B -1.0(6) .
C36B N7 C36A C37A -55(2) .
C44 N7 C36A C37A -175.0(4) .
C40A N7 C36A C37A -42.2(8) .
C48 N7 C36A C37A 66.4(5) .
C40B N7 C36A C37A -57.1(7) .
N7 C36A C37A C38A -162.2(5) .
C36A C37A C38A C39A -172.5(6) .
C44 N7 C36B C37B -175.5(7) .
C40A N7 C36B C37B -48.8(10) .
C48 N7 C36B C37B 52.7(10) .
C36A N7 C36B C37B 119(3) .
C40B N7 C36B C37B -63.3(10) .
N7 C36B C37B C38B -175.3(9) .
C36B C37B C38B C39B 59.5(19) .
C36B N7 C40A C41A -54.4(13) .
C44 N7 C40A C41A 57.6(14) .
C48 N7 C40A C41A -169.1(11) .
C36A N7 C40A C41A -58.8(13) .
C40B N7 C40A C41A 93(2) .
N7 C40A C41A C42A -151.9(11) .
C40A C41A C42A C43A 70(2) .
C36B N7 C40B C41B -57.9(9) .
C44 N7 C40B C41B 60.6(7) .
C40A N7 C40B C41B -90.9(19) .
C48 N7 C40B C41B 179.3(6) .
C36A N7 C40B C41B -57.1(9) .
N7 C40B C41B C42B -175.4(7) .
C40B C41B C42B C43B 73.3(10) .
C36B N7 C44 C45 164.2(7) .
C40A N7 C44 C45 68.5(8) .
C48 N7 C44 C45 -62.0(4) .
C36A N7 C44 C45 -176.7(4) .
C40B N7 C44 C45 52.7(5) .
N7 C44 C45 C46 161.8(4) .
C44 C45 C46 C47 -175.1(4) .
C36B N7 C48 C49 70.8(6) .
C44 N7 C48 C49 -61.6(4) .
C40A N7 C48 C49 157.0(7) .
C36A N7 C48 C49 51.3(4) .
C40B N7 C48 C49 -175.1(5) .
N7 C48 C49 C50 158.4(3) .
C48 C49 C50 C51 -75.7(3) .
C52 N8 C52 C53A 61.2(2) 2_556
C56 N8 C52 C53A -57.6(3) .
C56 N8 C52 C53A -177.2(2) 2_556
N8 C52 C53A C54A 153.4(3) .
C52 C53A C54A C55A 175.7(3) .
C52 N8 C56 C57 -166.3(2) 2_556
C52 N8 C56 C57 -44.7(3) .
C56 N8 C56 C57 73.1(2) 2_556
N8 C56 C57 C58 173.4(2) .
C56 C57 C58 C59 -170.3(3) .
